data_7716340
loop_
_publ_author_name
'Nayab, Saira'
'Jan, Kalsoom'
'Kim, Seung-Hyeon'
'Kim, Sa-Hyun'
'Shams, Dilawar Farhan'
'Son, Younghu'
'Yoon, Minyoung'
'Lee, Hyosun'

_publ_section_title
;
 Insight into the inhibitory potential of metal complexes supported by
 (<i>E</i>)-2-morpholino-<i>N</i>-(thiophen-2-ylmethylene)ethanamine:
 synthesis, structural properties, biological evaluation and docking
 studies.
;
_journal_issue 27
_journal_name_full 'Dalton transactions (Cambridge, England : 2003)'
_journal_page_first 11295
_journal_page_last 11309
_journal_paper_doi 10.1039/d4dt00362d
_journal_volume 53
_journal_year 2024
_chemical_formula_sum 'C11 H16 Cl2 N2 O S Zn'
_chemical_formula_weight 360.59
_space_group_crystal_system triclinic
_space_group_IT_number 2
_space_group_name_Hall '-P 1'
_space_group_name_H-M_alt 'P -1'
_atom_sites_solution_hydrogens geom
_audit_creation_method SHELXL-2019/3
_audit_update_record
;
2024-04-30 deposited with the CCDC.	2024-05-20 downloaded from the CCDC.
;
_cell_angle_alpha 90.682(4)
_cell_angle_beta 108.394(4)
_cell_angle_gamma 90.304(4)
_cell_formula_units_Z 2
_cell_length_a 8.4460(4)
_cell_length_b 9.2335(4)
_cell_length_c 9.9636(5)
_cell_measurement_reflns_used 4171
_cell_measurement_temperature 293(2)
_cell_measurement_theta_max 29.6370
_cell_measurement_theta_min 2.1990
_cell_volume 737.24(6)
_computing_cell_refinement 'CrysAlisPro 1.171.42.99a (Rigaku OD, 2023)'
_computing_data_collection 'CrysAlisPro 1.171.42.99a (Rigaku OD, 2023)'
_computing_data_reduction 'CrysAlisPro 1.171.42.99a (Rigaku OD, 2023)'
_computing_molecular_graphics ORTEP
_computing_publication_material CIFTAB
_computing_structure_refinement 'SHELXL-2019/2 (Sheldrick, 2019)'
_computing_structure_solution 'SHELXT 2018/2 (Sheldrick, 2018)'
_diffrn_ambient_temperature 293(2)
_diffrn_detector_area_resol_mean 10.0000
_diffrn_measured_fraction_theta_full 0.992
_diffrn_measured_fraction_theta_max 0.989
_diffrn_measurement_device_type 'XtaLAB Mini II'
_diffrn_measurement_method '\w scans'
_diffrn_radiation_type MoK\a
_diffrn_radiation_wavelength 0.71073
_diffrn_reflns_av_R_equivalents 0.0318
_diffrn_reflns_av_unetI/netI 0.0357
_diffrn_reflns_Laue_measured_fraction_full 0.992
_diffrn_reflns_Laue_measured_fraction_max 0.989
_diffrn_reflns_limit_h_max 10
_diffrn_reflns_limit_h_min -10
_diffrn_reflns_limit_k_max 11
_diffrn_reflns_limit_k_min -11
_diffrn_reflns_limit_l_max 12
_diffrn_reflns_limit_l_min -12
_diffrn_reflns_number 9294
_diffrn_reflns_point_group_measured_fraction_full 0.992
_diffrn_reflns_point_group_measured_fraction_max 0.989
_diffrn_reflns_theta_full 25.242
_diffrn_reflns_theta_max 26.366
_diffrn_reflns_theta_min 2.154
_diffrn_source 'fine-focus sealed X-ray tube'
_exptl_absorpt_coefficient_mu 2.158
_exptl_absorpt_correction_T_max 1.00000
_exptl_absorpt_correction_T_min 0.59242
_exptl_absorpt_correction_type multi-scan
_exptl_absorpt_process_details SADABS
_exptl_crystal_colour colourless
_exptl_crystal_density_diffrn 1.624
_exptl_crystal_description plate
_exptl_crystal_F_000 368
_exptl_crystal_size_max 0.125
_exptl_crystal_size_mid 0.058
_exptl_crystal_size_min 0.010
_refine_diff_density_max 0.442
_refine_diff_density_min -0.549
_refine_diff_density_rms 0.070
_refine_ls_extinction_method none
_refine_ls_goodness_of_fit_ref 1.073
_refine_ls_hydrogen_treatment constr
_refine_ls_matrix_type full
_refine_ls_number_parameters 163
_refine_ls_number_reflns 2987
_refine_ls_number_restraints 0
_refine_ls_restrained_S_all 1.073
_refine_ls_R_factor_all 0.0463
_refine_ls_R_factor_gt 0.0356
_refine_ls_shift/su_max 0.000
_refine_ls_shift/su_mean 0.000
_refine_ls_structure_factor_coef Fsqd
_refine_ls_weighting_details 'w=1/[\s^2^(Fo^2^)+(0.0389P)^2^+0.5216P] where P=(Fo^2^+2Fc^2^)/3'
_refine_ls_weighting_scheme calc
_refine_ls_wR_factor_gt 0.0873
_refine_ls_wR_factor_ref 0.0916
_reflns_Friedel_coverage 0.000
_reflns_number_gt 2464
_reflns_number_total 2987
_reflns_threshold_expression 'I > 2\s(I)'
_cod_data_source_file d4dt00362d2.cif
_cod_data_source_block Zn-TEM
_cod_depositor_comments
;
The following automatic conversions were performed:

data item '_exptl_absorpt_correction_type' value 'MULTI-SCAN' was
changed to 'multi-scan' in accordance with the
/home/data/users/saulius/crontab/automatic-downloads/rss-feeds/RSC/lib/dictionaries/cif_core.dic
dictionary named 'cif_core.dic' version 2.4.2 last updated on
2011-04-26.

Automatic conversion script
Id: cif_fix_values 8170 2020-07-09 18:12:32Z antanas 

 Adding full bibliography for 7716340--7716342.cif.
;
_cod_database_code 7716340
_shelx_shelxl_version_number 2019/3
_shelx_space_group_comment
;
The symmetry employed for this shelxl refinement is uniquely defined
by the following loop, which should always be used as a source of
symmetry information in preference to the above space-group names.
They are only intended as comments.
;
_shelx_estimated_absorpt_t_min 0.774
_shelx_estimated_absorpt_t_max 0.979

loop_
_space_group_symop_operation_xyz
'x, y, z'
'-x, -y, -z'

loop_
_atom_site_label
_atom_site_type_symbol
_atom_site_fract_x
_atom_site_fract_y
_atom_site_fract_z
_atom_site_U_iso_or_equiv
_atom_site_adp_type
_atom_site_occupancy
_atom_site_site_symmetry_order
_atom_site_calc_flag
_atom_site_refinement_flags_posn
_atom_site_refinement_flags_adp
_atom_site_refinement_flags_occupancy
_atom_site_disorder_assembly
_atom_site_disorder_group
Zn1 Zn 0.49410(4) 0.66109(4) 0.74030(4) 0.03406(13) Uani 1 1 d . . . . .
Cl1 Cl 0.39283(11) 0.69105(11) 0.50863(8) 0.0509(2) Uani 1 1 d . . . . .
S1 S 0.18417(13) 0.40567(12) 0.66402(13) 0.0643(3) Uani 1 1 d . . . . .
O1 O 0.7915(4) 1.0355(3) 0.8347(3) 0.0615(7) Uani 1 1 d . . . . .
N1 N 0.5834(3) 0.4577(3) 0.8045(3) 0.0362(6) Uani 1 1 d . . . . .
C1 C 0.5204(4) 0.3306(3) 0.7916(3) 0.0375(7) Uani 1 1 d . . . . .
H1 H 0.595144 0.255502 0.823622 0.045 Uiso 1 1 calc R U . . .
Cl2 Cl 0.34090(13) 0.75590(10) 0.86277(10) 0.0559(3) Uani 1 1 d . . . . .
N2 N 0.7523(3) 0.7253(3) 0.7948(3) 0.0341(6) Uani 1 1 d . . . . .
C2 C 0.3480(4) 0.2896(4) 0.7335(3) 0.0409(7) Uani 1 1 d . . . . .
C3 C 0.2906(5) 0.1467(4) 0.7214(4) 0.0472(8) Uani 1 1 d . . . . .
H3 H 0.359544 0.067398 0.751405 0.057 Uiso 1 1 calc R U . . .
C4 C 0.1175(6) 0.1362(5) 0.6589(5) 0.0680(12) Uani 1 1 d . . . . .
H4 H 0.058626 0.048874 0.643777 0.082 Uiso 1 1 calc R U . . .
C5 C 0.0452(5) 0.2656(5) 0.6231(5) 0.0730(13) Uani 1 1 d . . . . .
H5 H -0.068949 0.277237 0.580377 0.088 Uiso 1 1 calc R U . . .
C6 C 0.7673(4) 0.4690(4) 0.8664(4) 0.0444(8) Uani 1 1 d . . . . .
H6A H 0.817583 0.376559 0.857956 0.053 Uiso 1 1 calc R U . . .
H6B H 0.797393 0.495122 0.965895 0.053 Uiso 1 1 calc R U . . .
C7 C 0.8299(4) 0.5830(3) 0.7884(4) 0.0421(8) Uani 1 1 d . . . . .
H7A H 0.950071 0.592464 0.829391 0.050 Uiso 1 1 calc R U . . .
H7B H 0.805434 0.552924 0.690284 0.050 Uiso 1 1 calc R U . . .
C8 C 0.8255(4) 0.7949(4) 0.9368(3) 0.0435(8) Uani 1 1 d . . . . .
H8A H 0.945963 0.799302 0.960194 0.052 Uiso 1 1 calc R U . . .
H8B H 0.798993 0.736624 1.007354 0.052 Uiso 1 1 calc R U . . .
C9 C 0.7589(5) 0.9465(4) 0.9402(4) 0.0545(9) Uani 1 1 d . . . . .
H9A H 0.639570 0.941454 0.924011 0.065 Uiso 1 1 calc R U . . .
H9B H 0.810924 0.990020 1.032897 0.065 Uiso 1 1 calc R U . . .
C10 C 0.7206(5) 0.9715(4) 0.6993(4) 0.0552(10) Uani 1 1 d . . . . .
H10A H 0.743448 1.032751 0.628955 0.066 Uiso 1 1 calc R U . . .
H10B H 0.600508 0.964807 0.677982 0.066 Uiso 1 1 calc R U . . .
C11 C 0.7889(4) 0.8228(4) 0.6904(4) 0.0442(8) Uani 1 1 d . . . . .
H11A H 0.739128 0.783006 0.595734 0.053 Uiso 1 1 calc R U . . .
H11B H 0.908551 0.829387 0.708917 0.053 Uiso 1 1 calc R U . . .

loop_
_atom_site_aniso_label
_atom_site_aniso_U_11
_atom_site_aniso_U_22
_atom_site_aniso_U_33
_atom_site_aniso_U_23
_atom_site_aniso_U_13
_atom_site_aniso_U_12
Zn1 0.0312(2) 0.0352(2) 0.0336(2) 0.00749(14) 0.00672(14) 0.00854(15)
Cl1 0.0427(5) 0.0703(6) 0.0338(4) 0.0121(4) 0.0030(3) 0.0063(4)
S1 0.0393(5) 0.0551(6) 0.0927(8) 0.0106(5) 0.0121(5) 0.0091(4)
O1 0.0667(19) 0.0348(13) 0.0779(19) 0.0045(13) 0.0153(15) -0.0017(12)
N1 0.0331(14) 0.0361(14) 0.0349(13) 0.0061(11) 0.0041(11) 0.0083(11)
C1 0.0392(18) 0.0339(17) 0.0385(17) 0.0074(13) 0.0106(14) 0.0096(14)
Cl2 0.0624(6) 0.0548(5) 0.0600(6) 0.0014(4) 0.0326(5) 0.0128(5)
N2 0.0309(14) 0.0322(13) 0.0359(13) 0.0054(11) 0.0058(11) 0.0042(11)
C2 0.0370(18) 0.0454(19) 0.0404(17) 0.0072(15) 0.0120(14) 0.0032(15)
C3 0.045(2) 0.0388(18) 0.060(2) 0.0092(16) 0.0191(17) -0.0011(15)
C4 0.057(3) 0.063(3) 0.087(3) 0.002(2) 0.028(2) -0.022(2)
C5 0.033(2) 0.090(3) 0.092(3) 0.010(3) 0.013(2) -0.004(2)
C6 0.0344(18) 0.0375(17) 0.0499(19) 0.0078(15) -0.0035(15) 0.0087(14)
C7 0.0283(17) 0.0418(18) 0.0526(19) -0.0014(15) 0.0078(14) 0.0074(14)
C8 0.044(2) 0.0398(18) 0.0384(17) 0.0019(14) 0.0013(15) -0.0011(15)
C9 0.061(2) 0.046(2) 0.054(2) -0.0059(17) 0.0155(19) -0.0020(18)
C10 0.055(2) 0.045(2) 0.063(2) 0.0197(18) 0.0151(19) 0.0029(18)
C11 0.0402(19) 0.050(2) 0.0438(18) 0.0112(15) 0.0146(15) 0.0027(16)

loop_
_atom_type_symbol
_atom_type_description
_atom_type_scat_dispersion_real
_atom_type_scat_dispersion_imag
_atom_type_scat_source
C C 0.0033 0.0016 'International Tables Vol C Tables 4.2.6.8 and 6.1.1.4'
H H 0.0000 0.0000 'International Tables Vol C Tables 4.2.6.8 and 6.1.1.4'
N N 0.0061 0.0033 'International Tables Vol C Tables 4.2.6.8 and 6.1.1.4'
O O 0.0106 0.0060 'International Tables Vol C Tables 4.2.6.8 and 6.1.1.4'
S S 0.1246 0.1234 'International Tables Vol C Tables 4.2.6.8 and 6.1.1.4'
Cl Cl 0.1484 0.1585 'International Tables Vol C Tables 4.2.6.8 and 6.1.1.4'
Zn Zn 0.2839 1.4301 'International Tables Vol C Tables 4.2.6.8 and 6.1.1.4'

loop_
_geom_angle_atom_site_label_1
_geom_angle_atom_site_label_2
_geom_angle_atom_site_label_3
_geom_angle
_geom_angle_site_symmetry_1
_geom_angle_site_symmetry_3
_geom_angle_publ_flag
N1 Zn1 N2 85.66(10) . . ?
N1 Zn1 Cl1 115.75(8) . . ?
N2 Zn1 Cl1 104.65(7) . . ?
N1 Zn1 Cl2 114.10(8) . . ?
N2 Zn1 Cl2 118.52(7) . . ?
Cl1 Zn1 Cl2 114.74(4) . . ?
C5 S1 C2 91.5(2) . . ?
C10 O1 C9 110.1(3) . . ?
C1 N1 C6 116.5(3) . . ?
C1 N1 Zn1 135.2(2) . . ?
C6 N1 Zn1 107.89(19) . . ?
N1 C1 C2 127.8(3) . . ?
N1 C1 H1 116.1 . . ?
C2 C1 H1 116.1 . . ?
C7 N2 C11 108.8(2) . . ?
C7 N2 C8 110.8(2) . . ?
C11 N2 C8 107.0(3) . . ?
C7 N2 Zn1 100.29(18) . . ?
C11 N2 Zn1 113.89(19) . . ?
C8 N2 Zn1 115.8(2) . . ?
C3 C2 C1 123.8(3) . . ?
C3 C2 S1 110.3(3) . . ?
C1 C2 S1 125.9(3) . . ?
C2 C3 C4 112.4(3) . . ?
C2 C3 H3 123.8 . . ?
C4 C3 H3 123.8 . . ?
C5 C4 C3 112.9(4) . . ?
C5 C4 H4 123.6 . . ?
C3 C4 H4 123.6 . . ?
C4 C5 S1 112.9(3) . . ?
C4 C5 H5 123.5 . . ?
S1 C5 H5 123.5 . . ?
N1 C6 C7 108.7(2) . . ?
N1 C6 H6A 110.0 . . ?
C7 C6 H6A 110.0 . . ?
N1 C6 H6B 110.0 . . ?
C7 C6 H6B 110.0 . . ?
H6A C6 H6B 108.3 . . ?
N2 C7 C6 111.8(3) . . ?
N2 C7 H7A 109.3 . . ?
C6 C7 H7A 109.3 . . ?
N2 C7 H7B 109.3 . . ?
C6 C7 H7B 109.3 . . ?
H7A C7 H7B 107.9 . . ?
N2 C8 C9 111.2(3) . . ?
N2 C8 H8A 109.4 . . ?
C9 C8 H8A 109.4 . . ?
N2 C8 H8B 109.4 . . ?
C9 C8 H8B 109.4 . . ?
H8A C8 H8B 108.0 . . ?
O1 C9 C8 111.3(3) . . ?
O1 C9 H9A 109.4 . . ?
C8 C9 H9A 109.4 . . ?
O1 C9 H9B 109.4 . . ?
C8 C9 H9B 109.4 . . ?
H9A C9 H9B 108.0 . . ?
O1 C10 C11 111.8(3) . . ?
O1 C10 H10A 109.3 . . ?
C11 C10 H10A 109.3 . . ?
O1 C10 H10B 109.3 . . ?
C11 C10 H10B 109.3 . . ?
H10A C10 H10B 107.9 . . ?
N2 C11 C10 110.5(3) . . ?
N2 C11 H11A 109.5 . . ?
C10 C11 H11A 109.5 . . ?
N2 C11 H11B 109.5 . . ?
C10 C11 H11B 109.5 . . ?
H11A C11 H11B 108.1 . . ?

loop_
_geom_bond_atom_site_label_1
_geom_bond_atom_site_label_2
_geom_bond_distance
_geom_bond_site_symmetry_2
_geom_bond_publ_flag
Zn1 N1 2.060(2) . ?
Zn1 N2 2.152(3) . ?
Zn1 Cl1 2.2154(9) . ?
Zn1 Cl2 2.2164(9) . ?
S1 C5 1.699(5) . ?
S1 C2 1.724(3) . ?
O1 C10 1.413(5) . ?
O1 C9 1.434(5) . ?
N1 C1 1.274(4) . ?
N1 C6 1.482(4) . ?
C1 C2 1.434(5) . ?
C1 H1 0.9300 . ?
N2 C7 1.481(4) . ?
N2 C11 1.487(4) . ?
N2 C8 1.489(4) . ?
C2 C3 1.394(5) . ?
C3 C4 1.399(6) . ?
C3 H3 0.9300 . ?
C4 C5 1.345(6) . ?
C4 H4 0.9300 . ?
C5 H5 0.9300 . ?
C6 C7 1.505(5) . ?
C6 H6A 0.9700 . ?
C6 H6B 0.9700 . ?
C7 H7A 0.9700 . ?
C7 H7B 0.9700 . ?
C8 C9 1.516(5) . ?
C8 H8A 0.9700 . ?
C8 H8B 0.9700 . ?
C9 H9A 0.9700 . ?
C9 H9B 0.9700 . ?
C10 C11 1.504(5) . ?
C10 H10A 0.9700 . ?
C10 H10B 0.9700 . ?
C11 H11A 0.9700 . ?
C11 H11B 0.9700 . ?

loop_
_geom_torsion_atom_site_label_1
_geom_torsion_atom_site_label_2
_geom_torsion_atom_site_label_3
_geom_torsion_atom_site_label_4
_geom_torsion
_geom_torsion_site_symmetry_1
_geom_torsion_site_symmetry_2
_geom_torsion_site_symmetry_3
_geom_torsion_site_symmetry_4
_geom_torsion_publ_flag
C6 N1 C1 C2 -179.0(3) . . . . ?
Zn1 N1 C1 C2 -6.8(5) . . . . ?
N1 C1 C2 C3 178.8(3) . . . . ?
N1 C1 C2 S1 1.2(5) . . . . ?
C5 S1 C2 C3 0.7(3) . . . . ?
C5 S1 C2 C1 178.7(3) . . . . ?
C1 C2 C3 C4 -178.9(3) . . . . ?
S1 C2 C3 C4 -0.9(4) . . . . ?
C2 C3 C4 C5 0.7(5) . . . . ?
C3 C4 C5 S1 -0.1(5) . . . . ?
C2 S1 C5 C4 -0.4(4) . . . . ?
C1 N1 C6 C7 140.5(3) . . . . ?
Zn1 N1 C6 C7 -33.6(3) . . . . ?
C11 N2 C7 C6 -167.3(3) . . . . ?
C8 N2 C7 C6 75.3(3) . . . . ?
Zn1 N2 C7 C6 -47.5(3) . . . . ?
N1 C6 C7 N2 57.9(4) . . . . ?
C7 N2 C8 C9 174.6(3) . . . . ?
C11 N2 C8 C9 56.1(4) . . . . ?
Zn1 N2 C8 C9 -72.1(3) . . . . ?
C10 O1 C9 C8 57.3(4) . . . . ?
N2 C8 C9 O1 -57.5(4) . . . . ?
C9 O1 C10 C11 -59.0(4) . . . . ?
C7 N2 C11 C10 -176.7(3) . . . . ?
C8 N2 C11 C10 -56.9(4) . . . . ?
Zn1 N2 C11 C10 72.4(3) . . . . ?
O1 C10 C11 N2 60.2(4) . . . . ?
